data_7713466
loop_
_publ_author_name
'Kor\'abkov\'a, Tereza'
'Bart\'a\<cek, Jan'
'Marek, Luk\'a\<s'
'Hanusek, Jiri'
'R\%u\<zi\<cka, Ale\<s'
'V\'a\<na, Ji\<r\'i'

_publ_section_title
;
 Switchable Cyclopalladation of Substrates Containing Two Directing
 Groups: on the Way to Non-symmetrical [2.2]-Dipalladaparacyclophanes
;
_journal_name_full 'Dalton Transactions'
_journal_paper_doi 10.1039/D3DT02019C
_journal_year 2023
_chemical_formula_moiety 'C6 H22 B9 N O2'
_chemical_formula_sum 'C6 H22 B9 N O2'
_chemical_formula_weight 237.53
_space_group_crystal_system monoclinic
_space_group_IT_number 14
_space_group_name_Hall '-P 2yn'
_space_group_name_H-M_alt 'P 1 21/n 1'
_atom_sites_solution_hydrogens mixed
_audit_block_doi 10.5517/ccdc.csd.cc247jqn
_audit_creation_method SHELXL-2013
_audit_update_record
;
2019-12-21 deposited with the CCDC.	2023-07-11 downloaded from the CCDC.
;
_cell_angle_alpha 90
_cell_angle_beta 100.184(3)
_cell_angle_gamma 90
_cell_formula_units_Z 4
_cell_length_a 7.2707(5)
_cell_length_b 12.9592(8)
_cell_length_c 14.6368(11)
_cell_measurement_reflns_used 32791
_cell_measurement_temperature 150(2)
_cell_measurement_theta_max 27.5
_cell_measurement_theta_min 1
_cell_volume 1357.39(16)
_computing_cell_refinement 'APEX3 v2016.9-0 (Bruker AXS)'
_computing_data_collection 'Bruker Instrument Service vV6.2.3'
_computing_data_reduction 'SAINT V8.37A (Bruker AXS Inc., 2015)'
_computing_molecular_graphics 'Bruker SHELXTL'
_computing_publication_material 'Bruker SHELXTL'
_computing_structure_refinement 'SHELXL-2017/1 (Sheldrick, 2017)'
_computing_structure_solution 'XT, VERSION 2014/5'
_diffrn_ambient_temperature 150(2)
_diffrn_detector_area_resol_mean 10.4167
_diffrn_measured_fraction_theta_full 0.994
_diffrn_measured_fraction_theta_max 0.995
_diffrn_measurement_device_type 'Bruker D8 - Venture'
_diffrn_measurement_method '\f and \w scans to fill the Ewald sphere'
_diffrn_radiation_type MoK\a
_diffrn_radiation_wavelength 0.71073
_diffrn_reflns_av_R_equivalents 0.0548
_diffrn_reflns_av_unetI/netI 0.0248
_diffrn_reflns_Laue_measured_fraction_full 0.994
_diffrn_reflns_Laue_measured_fraction_max 0.995
_diffrn_reflns_limit_h_max 9
_diffrn_reflns_limit_h_min -9
_diffrn_reflns_limit_k_max 16
_diffrn_reflns_limit_k_min -16
_diffrn_reflns_limit_l_max 19
_diffrn_reflns_limit_l_min -19
_diffrn_reflns_number 32791
_diffrn_reflns_point_group_measured_fraction_full 0.994
_diffrn_reflns_point_group_measured_fraction_max 0.995
_diffrn_reflns_theta_full 25.242
_diffrn_reflns_theta_max 27.539
_diffrn_reflns_theta_min 2.946
_diffrn_source 'sealed X-ray tube'
_exptl_absorpt_coefficient_mu 0.067
_exptl_absorpt_correction_T_max 0.7456
_exptl_absorpt_correction_T_min 0.6870
_exptl_absorpt_correction_type multi-scan
_exptl_absorpt_process_details
;
SADABS-2016/2 - Bruker AXS area detector
scaling and absorption correction
;
_exptl_crystal_colour colourless
_exptl_crystal_density_diffrn 1.162
_exptl_crystal_description block
_exptl_crystal_F_000 504
_exptl_crystal_size_max 0.340
_exptl_crystal_size_mid 0.174
_exptl_crystal_size_min 0.128
_refine_diff_density_max 0.247
_refine_diff_density_min -0.223
_refine_diff_density_rms 0.043
_refine_ls_extinction_method none
_refine_ls_goodness_of_fit_ref 1.059
_refine_ls_hydrogen_treatment mixed
_refine_ls_matrix_type full
_refine_ls_number_parameters 208
_refine_ls_number_reflns 3113
_refine_ls_number_restraints 0
_refine_ls_restrained_S_all 1.059
_refine_ls_R_factor_all 0.0618
_refine_ls_R_factor_gt 0.0501
_refine_ls_shift/su_max 0.000
_refine_ls_shift/su_mean 0.000
_refine_ls_structure_factor_coef Fsqd
_refine_ls_weighting_details 'w=1/[\s^2^(Fo^2^)+(0.0549P)^2^+0.7643P] where P=(Fo^2^+2Fc^2^)/3'
_refine_ls_weighting_scheme calc
_refine_ls_wR_factor_gt 0.1164
_refine_ls_wR_factor_ref 0.1224
_reflns_Friedel_coverage 0.000
_reflns_number_gt 2645
_reflns_number_total 3113
_reflns_threshold_expression 'I > 2\s(I)'
_cod_data_source_file d3dt02019c2.cif
_cod_data_source_block 2
_cod_original_sg_symbol_H-M 'P 21/n'
_cod_database_code 7713466
_shelx_space_group_comment
;
The symmetry employed for this shelxl refinement is uniquely defined
by the following loop, which should always be used as a source of
symmetry information in preference to the above space-group names.
They are only intended as comments.
;
_exptl_absorpt_special_details
;
The ratio of minimum to maximum
apparent transmission was 0.921
;
_shelxl_version_number 2013-4

loop_
_space_group_symop_operation_xyz
'x, y, z'
'-x+1/2, y+1/2, -z+1/2'
'-x, -y, -z'
'x-1/2, -y-1/2, z-1/2'

loop_
_atom_site_label
_atom_site_type_symbol
_atom_site_fract_x
_atom_site_fract_y
_atom_site_fract_z
_atom_site_U_iso_or_equiv
_atom_site_adp_type
_atom_site_occupancy
_atom_site_site_symmetry_order
_atom_site_calc_flag
_atom_site_refinement_flags_posn
_atom_site_refinement_flags_adp
_atom_site_refinement_flags_occupancy
_atom_site_disorder_assembly
_atom_site_disorder_group
O1 O 0.55124(13) 0.42019(8) 0.37406(7) 0.0186(2) Uani 1 1 d . . . . .
N1 N 1.29554(17) 0.41647(9) 0.50343(8) 0.0185(3) Uani 1 1 d . . . . .
H1A H 1.3856 0.3989 0.4703 0.028 Uiso 1 1 calc R U . . .
H1B H 1.3455 0.4583 0.5514 0.028 Uiso 1 1 calc R U . . .
H1C H 1.2015 0.4503 0.4659 0.028 Uiso 1 1 calc R U . . .
B1 B 0.3252(3) 0.64842(13) 0.18815(11) 0.0215(3) Uani 1 1 d . . . . .
O2 O 0.90544(13) 0.38622(7) 0.49762(7) 0.0185(2) Uani 1 1 d . . . . .
B2 B 0.4191(3) 0.56594(13) 0.11147(11) 0.0219(4) Uani 1 1 d . . . . .
B3 B 0.1747(3) 0.57945(14) 0.10066(12) 0.0234(4) Uani 1 1 d . . . . .
B4 B 0.1195(2) 0.59084(13) 0.21237(11) 0.0216(3) Uani 1 1 d . . . . .
B5 B 0.3266(2) 0.57878(13) 0.29467(11) 0.0176(3) Uani 1 1 d . . . . .
B6 B 0.5167(2) 0.56370(12) 0.22938(11) 0.0192(3) Uani 1 1 d . . . . .
C7 C 0.2769(2) 0.45892(11) 0.10468(10) 0.0213(3) Uani 1 1 d . . . . .
C8 C 0.1122(2) 0.47351(12) 0.15824(10) 0.0218(3) Uani 1 1 d . . . . .
B9 B 0.1785(2) 0.46913(13) 0.26917(11) 0.0197(3) Uani 1 1 d . . . . .
B10 B 0.4359(2) 0.45659(12) 0.28827(11) 0.0171(3) Uani 1 1 d . . . . .
B11 B 0.4791(2) 0.44553(13) 0.16881(11) 0.0203(3) Uani 1 1 d . . . . .
C12 C 0.6882(2) 0.34468(12) 0.35941(11) 0.0231(3) Uani 1 1 d . . . . .
H12A H 0.7769 0.3761 0.3234 0.028 Uiso 1 1 calc R U . . .
H12B H 0.6251 0.2864 0.3229 0.028 Uiso 1 1 calc R U . . .
C13 C 0.7931(2) 0.30527(11) 0.44974(12) 0.0241(3) Uani 1 1 d . . . . .
H13A H 0.7039 0.2799 0.4885 0.029 Uiso 1 1 calc R U . . .
H13B H 0.8740 0.2469 0.4383 0.029 Uiso 1 1 calc R U . . .
C14 C 1.0404(2) 0.34866(12) 0.57343(10) 0.0203(3) Uani 1 1 d . . . . .
H14A H 0.9905 0.2868 0.6004 0.024 Uiso 1 1 calc R U . . .
H14B H 1.0653 0.4022 0.6223 0.024 Uiso 1 1 calc R U . . .
C15 C 1.2202(2) 0.32133(11) 0.54060(10) 0.0182(3) Uani 1 1 d . . . . .
H15A H 1.3120 0.2935 0.5929 0.022 Uiso 1 1 calc R U . . .
H15B H 1.1961 0.2680 0.4915 0.022 Uiso 1 1 calc R U . . .
H1 H 0.341(3) 0.7324(15) 0.1876(13) 0.031(5) Uiso 1 1 d . . . . .
H2 H 0.487(2) 0.5894(14) 0.0541(13) 0.027(5) Uiso 1 1 d . . . . .
H3 H 0.084(3) 0.6080(15) 0.0378(14) 0.037(5) Uiso 1 1 d . . . . .
H4 H -0.007(3) 0.6306(15) 0.2220(13) 0.031(5) Uiso 1 1 d . . . . .
H5 H 0.347(2) 0.6174(14) 0.3619(12) 0.025(4) Uiso 1 1 d . . . . .
H6 H 0.660(3) 0.5907(14) 0.2594(13) 0.032(5) Uiso 1 1 d . . . . .
H7 H 0.242(2) 0.4254(14) 0.0449(13) 0.025(4) Uiso 1 1 d . . . . .
H8 H -0.005(3) 0.4476(15) 0.1288(14) 0.034(5) Uiso 1 1 d . . . . .
H9 H 0.089(2) 0.4416(13) 0.3164(12) 0.022(4) Uiso 1 1 d . . . . .
H10 H 0.329(3) 0.3952(19) 0.2554(17) 0.059(7) Uiso 1 1 d . . . . .
H11 H 0.586(2) 0.3986(14) 0.1492(13) 0.028(5) Uiso 1 1 d . . . . .

loop_
_atom_site_aniso_label
_atom_site_aniso_U_11
_atom_site_aniso_U_22
_atom_site_aniso_U_33
_atom_site_aniso_U_23
_atom_site_aniso_U_13
_atom_site_aniso_U_12
O1 0.0166(5) 0.0222(5) 0.0171(5) -0.0010(4) 0.0034(4) 0.0051(4)
N1 0.0176(6) 0.0211(6) 0.0174(6) 0.0006(5) 0.0043(5) 0.0028(5)
B1 0.0317(9) 0.0179(7) 0.0157(7) 0.0010(6) 0.0064(7) -0.0027(7)
O2 0.0172(5) 0.0168(5) 0.0208(5) 0.0011(4) 0.0017(4) 0.0012(4)
B2 0.0312(9) 0.0213(8) 0.0148(7) -0.0016(6) 0.0083(7) -0.0083(7)
B3 0.0310(9) 0.0232(8) 0.0153(8) 0.0026(6) 0.0025(7) -0.0024(7)
B4 0.0226(8) 0.0247(8) 0.0177(8) 0.0047(6) 0.0042(6) 0.0047(7)
B5 0.0201(7) 0.0205(7) 0.0130(7) -0.0006(6) 0.0052(6) 0.0016(6)
B6 0.0213(8) 0.0204(8) 0.0174(8) -0.0045(6) 0.0076(6) -0.0063(6)
C7 0.0278(8) 0.0211(7) 0.0153(7) -0.0050(5) 0.0041(6) -0.0068(6)
C8 0.0205(7) 0.0252(7) 0.0190(7) 0.0019(6) 0.0016(6) -0.0051(6)
B9 0.0166(7) 0.0240(8) 0.0191(8) 0.0052(6) 0.0052(6) 0.0002(6)
B10 0.0171(7) 0.0198(7) 0.0148(7) -0.0010(6) 0.0041(6) -0.0011(6)
B11 0.0238(8) 0.0211(8) 0.0174(8) -0.0042(6) 0.0073(6) -0.0019(6)
C12 0.0187(7) 0.0226(7) 0.0274(8) -0.0086(6) 0.0023(6) 0.0039(6)
C13 0.0205(7) 0.0152(7) 0.0353(9) -0.0007(6) 0.0015(6) 0.0017(6)
C14 0.0206(7) 0.0234(7) 0.0174(7) 0.0043(5) 0.0043(6) 0.0036(6)
C15 0.0187(7) 0.0164(6) 0.0192(7) 0.0006(5) 0.0028(5) 0.0032(5)

loop_
_atom_type_symbol
_atom_type_description
_atom_type_scat_dispersion_real
_atom_type_scat_dispersion_imag
_atom_type_scat_source
C C 0.0033 0.0016 'International Tables Vol C Tables 4.2.6.8 and 6.1.1.4'
H H 0.0000 0.0000 'International Tables Vol C Tables 4.2.6.8 and 6.1.1.4'
B B 0.0013 0.0007 'International Tables Vol C Tables 4.2.6.8 and 6.1.1.4'
N N 0.0061 0.0033 'International Tables Vol C Tables 4.2.6.8 and 6.1.1.4'
O O 0.0106 0.0060 'International Tables Vol C Tables 4.2.6.8 and 6.1.1.4'

loop_
_citation_id
_citation_doi
_citation_year
1 10.3390/molecules25040814 2020

loop_
_geom_angle_atom_site_label_1
_geom_angle_atom_site_label_2
_geom_angle_atom_site_label_3
_geom_angle
_geom_angle_site_symmetry_1
_geom_angle_site_symmetry_3
_geom_angle_publ_flag
C12 O1 B10 113.52(11) . . ?
C15 N1 H1A 109.5 . . ?
C15 N1 H1B 109.5 . . ?
H1A N1 H1B 109.5 . . ?
C15 N1 H1C 109.5 . . ?
H1A N1 H1C 109.5 . . ?
H1B N1 H1C 109.5 . . ?
B4 B1 B2 107.92(12) . . ?
B4 B1 B3 59.63(10) . . ?
B2 B1 B3 59.72(10) . . ?
B4 B1 B6 108.02(11) . . ?
B2 B1 B6 58.68(10) . . ?
B3 B1 B6 106.14(12) . . ?
B4 B1 B5 59.24(9) . . ?
B2 B1 B5 107.60(12) . . ?
B3 B1 B5 106.34(12) . . ?
B6 B1 B5 61.06(9) . . ?
B4 B1 H1 121.1(10) . . ?
B2 B1 H1 122.8(10) . . ?
B3 B1 H1 123.2(10) . . ?
B6 B1 H1 122.3(10) . . ?
B5 B1 H1 121.4(10) . . ?
C14 O2 C13 112.55(11) . . ?
C7 B2 B6 100.29(11) . . ?
C7 B2 B3 59.35(10) . . ?
B6 B2 B3 108.50(12) . . ?
C7 B2 B1 103.18(11) . . ?
B6 B2 B1 61.24(10) . . ?
B3 B2 B1 60.15(10) . . ?
C7 B2 B11 54.46(9) . . ?
B6 B2 B11 59.94(9) . . ?
B3 B2 B11 106.68(12) . . ?
B1 B2 B11 108.57(11) . . ?
C7 B2 H2 121.9(10) . . ?
B6 B2 H2 127.3(10) . . ?
B3 B2 H2 119.2(10) . . ?
B1 B2 H2 126.7(10) . . ?
B11 B2 H2 119.9(10) . . ?
C8 B3 C7 53.73(9) . . ?
C8 B3 B4 59.05(9) . . ?
C7 B3 B4 102.24(11) . . ?
C8 B3 B2 103.11(12) . . ?
C7 B3 B2 59.10(9) . . ?
B4 B3 B2 108.47(12) . . ?
C8 B3 B1 103.43(11) . . ?
C7 B3 B1 102.98(12) . . ?
B4 B3 B1 59.91(10) . . ?
B2 B3 B1 60.13(10) . . ?
C8 B3 H3 120.6(11) . . ?
C7 B3 H3 121.7(11) . . ?
B4 B3 H3 123.2(10) . . ?
B2 B3 H3 123.9(10) . . ?
B1 B3 H3 129.7(11) . . ?
C8 B4 B3 59.21(9) . . ?
C8 B4 B5 100.99(11) . . ?
B3 B4 B5 108.71(12) . . ?
C8 B4 B1 103.96(12) . . ?
B3 B4 B1 60.46(10) . . ?
B5 B4 B1 61.44(10) . . ?
C8 B4 B9 54.57(9) . . ?
B3 B4 B9 106.34(12) . . ?
B5 B4 B9 60.06(9) . . ?
B1 B4 B9 108.83(12) . . ?
C8 B4 H4 121.6(10) . . ?
B3 B4 H4 119.9(10) . . ?
B5 B4 H4 126.6(10) . . ?
B1 B4 H4 126.5(10) . . ?
B9 B4 H4 119.6(10) . . ?
B4 B5 B10 112.23(11) . . ?
B4 B5 B9 61.03(9) . . ?
B10 B5 B9 62.54(9) . . ?
B4 B5 B1 59.31(9) . . ?
B10 B5 B1 109.54(11) . . ?
B9 B5 B1 107.92(11) . . ?
B4 B5 B6 106.65(11) . . ?
B10 B5 B6 59.40(9) . . ?
B9 B5 B6 106.89(11) . . ?
B1 B5 B6 59.26(9) . . ?
B4 B5 H5 122.5(9) . . ?
B10 B5 H5 117.8(9) . . ?
B9 B5 H5 122.3(9) . . ?
B1 B5 H5 122.1(9) . . ?
B6 B5 H5 122.0(9) . . ?
B2 B6 B11 61.23(9) . . ?
B2 B6 B10 112.25(11) . . ?
B11 B6 B10 62.21(9) . . ?
B2 B6 B1 60.08(10) . . ?
B11 B6 B1 108.67(12) . . ?
B10 B6 B1 109.63(11) . . ?
B2 B6 B5 107.61(12) . . ?
B11 B6 B5 106.94(11) . . ?
B10 B6 B5 59.10(9) . . ?
B1 B6 B5 59.68(9) . . ?
B2 B6 H6 124.9(10) . . ?
B11 B6 H6 121.3(10) . . ?
B10 B6 H6 114.8(10) . . ?
B1 B6 H6 123.9(10) . . ?
B5 B6 H6 120.3(10) . . ?
C8 C7 B11 115.17(12) . . ?
C8 C7 B2 112.39(12) . . ?
B11 C7 B2 64.90(10) . . ?
C8 C7 B3 62.72(10) . . ?
B11 C7 B3 117.47(12) . . ?
B2 C7 B3 61.55(10) . . ?
C8 C7 H7 114.2(11) . . ?
B11 C7 H7 122.9(11) . . ?
B2 C7 H7 118.0(11) . . ?
B3 C7 H7 109.4(11) . . ?
C7 C8 B9 112.58(12) . . ?
C7 C8 B4 112.20(12) . . ?
B9 C8 B4 65.50(10) . . ?
C7 C8 B3 63.55(10) . . ?
B9 C8 B3 117.76(12) . . ?
B4 C8 B3 61.74(10) . . ?
C7 C8 H8 116.2(12) . . ?
B9 C8 H8 122.0(12) . . ?
B4 C8 H8 118.4(12) . . ?
B3 C8 H8 110.9(12) . . ?
C8 B9 B5 104.18(11) . . ?
C8 B9 B4 59.93(9) . . ?
B5 B9 B4 58.90(9) . . ?
C8 B9 B10 105.65(11) . . ?
B5 B9 B10 58.72(9) . . ?
B4 B9 B10 107.39(11) . . ?
C8 B9 H9 123.1(9) . . ?
B5 B9 H9 122.3(9) . . ?
B4 B9 H9 117.4(9) . . ?
B10 B9 H9 125.2(9) . . ?
C8 B9 H10 89.0(9) . . ?
B5 B9 H10 96.4(9) . . ?
B4 B9 H10 128.4(9) . . ?
B10 B9 H10 38.7(9) . . ?
H9 B9 H10 114.0(13) . . ?
O1 B10 B5 115.84(11) . . ?
O1 B10 B6 118.55(12) . . ?
B5 B10 B6 61.50(9) . . ?
O1 B10 B11 128.68(12) . . ?
B5 B10 B11 105.81(11) . . ?
B6 B10 B11 58.34(9) . . ?
O1 B10 B9 124.79(12) . . ?
B5 B10 B9 58.74(9) . . ?
B6 B10 B9 105.61(11) . . ?
B11 B10 B9 101.65(11) . . ?
O1 B10 H10 112.2(12) . . ?
B5 B10 H10 111.0(12) . . ?
B6 B10 H10 126.0(12) . . ?
B11 B10 H10 76.5(12) . . ?
B9 B10 H10 53.7(12) . . ?
C7 B11 B6 104.11(12) . . ?
C7 B11 B2 60.65(10) . . ?
B6 B11 B2 58.84(9) . . ?
C7 B11 B10 104.76(11) . . ?
B6 B11 B10 59.45(9) . . ?
B2 B11 B10 108.06(11) . . ?
C7 B11 H11 122.7(10) . . ?
B6 B11 H11 125.0(10) . . ?
B2 B11 H11 120.0(10) . . ?
B10 B11 H11 123.8(10) . . ?
O1 C12 C13 111.03(12) . . ?
O1 C12 H12A 109.4 . . ?
C13 C12 H12A 109.4 . . ?
O1 C12 H12B 109.4 . . ?
C13 C12 H12B 109.4 . . ?
H12A C12 H12B 108.0 . . ?
O2 C13 C12 109.87(12) . . ?
O2 C13 H13A 109.7 . . ?
C12 C13 H13A 109.7 . . ?
O2 C13 H13B 109.7 . . ?
C12 C13 H13B 109.7 . . ?
H13A C13 H13B 108.2 . . ?
O2 C14 C15 110.24(11) . . ?
O2 C14 H14A 109.6 . . ?
C15 C14 H14A 109.6 . . ?
O2 C14 H14B 109.6 . . ?
C15 C14 H14B 109.6 . . ?
H14A C14 H14B 108.1 . . ?
N1 C15 C14 108.45(11) . . ?
N1 C15 H15A 110.0 . . ?
C14 C15 H15A 110.0 . . ?
N1 C15 H15B 110.0 . . ?
C14 C15 H15B 110.0 . . ?
H15A C15 H15B 108.4 . . ?

loop_
_geom_bond_atom_site_label_1
_geom_bond_atom_site_label_2
_geom_bond_distance
_geom_bond_site_symmetry_2
_geom_bond_publ_flag
O1 C12 1.4389(17) . ?
O1 B10 1.4597(18) . ?
N1 C15 1.4905(18) . ?
N1 H1A 0.9100 . ?
N1 H1B 0.9100 . ?
N1 H1C 0.9100 . ?
B1 B4 1.762(2) . ?
B1 B2 1.772(2) . ?
B1 B3 1.772(2) . ?
B1 B6 1.792(3) . ?
B1 B5 1.800(2) . ?
B1 H1 1.095(19) . ?
O2 C14 1.4303(17) . ?
O2 C13 1.4341(18) . ?
B2 C7 1.722(2) . ?
B2 B6 1.746(2) . ?
B2 B3 1.764(3) . ?
B2 B11 1.789(2) . ?
B2 H2 1.089(18) . ?
B3 C8 1.714(2) . ?
B3 C7 1.726(2) . ?
B3 B4 1.757(2) . ?
B3 H3 1.10(2) . ?
B4 C8 1.711(2) . ?
B4 B5 1.761(2) . ?
B4 B9 1.799(2) . ?
B4 H4 1.087(19) . ?
B5 B10 1.782(2) . ?
B5 B9 1.782(2) . ?
B5 B6 1.825(2) . ?
B5 H5 1.091(18) . ?
B6 B11 1.766(2) . ?
B6 B10 1.787(2) . ?
B6 H6 1.116(19) . ?
C7 C8 1.555(2) . ?
C7 B11 1.608(2) . ?
C7 H7 0.970(19) . ?
C8 B9 1.611(2) . ?
C8 H8 0.95(2) . ?
B9 B10 1.850(2) . ?
B9 H9 1.088(17) . ?
B9 H10 1.49(2) . ?
B10 B11 1.836(2) . ?
B10 H10 1.16(2) . ?
B11 H11 1.068(18) . ?
C12 C13 1.495(2) . ?
C12 H12A 0.9900 . ?
C12 H12B 0.9900 . ?
C13 H13A 0.9900 . ?
C13 H13B 0.9900 . ?
C14 C15 1.5125(19) . ?
C14 H14A 0.9900 . ?
C14 H14B 0.9900 . ?
C15 H15A 0.9900 . ?
C15 H15B 0.9900 . ?
